data_4328143
loop_
_publ_author_name
'Thomas W. Myers'
'Louise A. Berben'

_publ_section_title
;
 A Sterically Demanding Iminopyridine Ligand Affords Redox-Active
 Complexes of Aluminum(III) and Gallium(III)
;
_journal_name_full 'Inorganic Chemistry'
_journal_page_first 1480
_journal_page_last 1488
_journal_paper_doi 10.1021/ic201729b
_journal_volume 51
_journal_year 2012
_chemical_formula_sum 'C34.4 H46.4 Cl2 Ga N2'
_chemical_formula_weight 627.35
_chemical_name_systematic
; 
 ? 
;
_space_group_IT_number 14
_symmetry_cell_setting monoclinic
_symmetry_space_group_name_Hall '-P 2yn'
_symmetry_space_group_name_H-M 'P 1 21/n 1'
_atom_sites_solution_hydrogens geom
_atom_sites_solution_primary direct
_atom_sites_solution_secondary difmap
_audit_creation_method SHELXL-97
_cell_angle_alpha 90.00
_cell_angle_beta 102.2780(10)
_cell_angle_gamma 90.00
_cell_formula_units_Z 4
_cell_length_a 13.7380(12)
_cell_length_b 17.9556(15)
_cell_length_c 13.8993(12)
_cell_measurement_reflns_used 90
_cell_measurement_temperature 90(2)
_cell_measurement_theta_max 28.34
_cell_measurement_theta_min 2.54
_cell_volume 3350.2(5)
_computing_cell_refinement 'Bruker Apex'
_computing_data_collection 'Bruker Apex'
_computing_data_reduction 'Bruker Saint'
_computing_molecular_graphics 'Bruker Shelxtl'
_computing_publication_material 'Bruker Shelxtl'
_computing_structure_refinement 'SHELXL-97 (Sheldrick, 2008)'
_computing_structure_solution 'SHELXS-97 (Sheldrick, 2008)'
_diffrn_ambient_temperature 90(2)
_diffrn_measured_fraction_theta_full 0.999
_diffrn_measured_fraction_theta_max 0.939
_diffrn_measurement_device_type 'CCD area detector'
_diffrn_measurement_method 'phi and omega scans'
_diffrn_radiation_monochromator graphite
_diffrn_radiation_source 'fine-focus sealed tube'
_diffrn_radiation_type MoK\a
_diffrn_radiation_wavelength 0.71073
_diffrn_reflns_av_R_equivalents 0.0185
_diffrn_reflns_av_sigmaI/netI 0.0167
_diffrn_reflns_limit_h_max 20
_diffrn_reflns_limit_h_min -20
_diffrn_reflns_limit_k_max 26
_diffrn_reflns_limit_k_min -27
_diffrn_reflns_limit_l_max 20
_diffrn_reflns_limit_l_min -20
_diffrn_reflns_number 48679
_diffrn_reflns_theta_full 25.00
_diffrn_reflns_theta_max 32.60
_diffrn_reflns_theta_min 1.88
_exptl_absorpt_coefficient_mu 1.005
_exptl_absorpt_correction_T_max 0.7399
_exptl_absorpt_correction_T_min 0.6175
_exptl_absorpt_correction_type numerical
_exptl_absorpt_process_details SADABS
_exptl_crystal_colour Green
_exptl_crystal_density_diffrn 1.244
_exptl_crystal_description Block
_exptl_crystal_F_000 1324
_exptl_crystal_size_max 0.53
_exptl_crystal_size_mid 0.34
_exptl_crystal_size_min 0.32
_refine_diff_density_max 0.763
_refine_diff_density_min -0.781
_refine_diff_density_rms 0.067
_refine_ls_extinction_method none
_refine_ls_goodness_of_fit_ref 0.864
_refine_ls_hydrogen_treatment constr
_refine_ls_matrix_type full
_refine_ls_number_parameters 376
_refine_ls_number_reflns 11482
_refine_ls_number_restraints 0
_refine_ls_restrained_S_all 0.864
_refine_ls_R_factor_all 0.0393
_refine_ls_R_factor_gt 0.0333
_refine_ls_shift/su_max 0.002
_refine_ls_shift/su_mean 0.000
_refine_ls_structure_factor_coef Fsqd
_refine_ls_weighting_details 'calc w=1/[\s^2^(Fo^2^)+(0.0631P)^2^+3.1587P] where P=(Fo^2^+2Fc^2^)/3'
_refine_ls_weighting_scheme calc
_refine_ls_wR_factor_gt 0.0921
_refine_ls_wR_factor_ref 0.0972
_reflns_number_gt 10125
_reflns_number_total 11482
_reflns_threshold_expression >2sigma(I)
_cod_data_source_file ic201729b_si_002_7.cif
_cod_data_source_block twm49_0m
_cod_original_formula_sum 'C34.40 H46.40 Cl2 Ga N2'
_cod_database_code 4328143

loop_
_symmetry_equiv_pos_as_xyz
'x, y, z'
'-x+1/2, y+1/2, -z+1/2'
'-x, -y, -z'
'x-1/2, -y-1/2, z-1/2'

loop_
_atom_site_label
_atom_site_type_symbol
_atom_site_fract_x
_atom_site_fract_y
_atom_site_fract_z
_atom_site_U_iso_or_equiv
_atom_site_adp_type
_atom_site_occupancy
_atom_site_symmetry_multiplicity
_atom_site_calc_flag
_atom_site_refinement_flags
_atom_site_disorder_assembly
_atom_site_disorder_group
Ga1 Ga 0.231766(10) 0.055720(7) 0.775708(10) 0.01464(4) Uani 1 1 d . . .
Cl1 Cl 0.11871(2) 0.106238(18) 0.66288(2) 0.02307(7) Uani 1 1 d . . .
Cl2 Cl 0.21770(3) 0.09591(2) 0.91879(2) 0.02578(7) Uani 1 1 d . . .
N1 N 0.36385(8) 0.06085(6) 0.75344(8) 0.01632(18) Uani 1 1 d . . .
N2 N 0.24497(8) -0.05211(6) 0.76494(8) 0.01546(18) Uani 1 1 d . . .
C1 C 0.40395(9) -0.00792(7) 0.74643(10) 0.0185(2) Uani 1 1 d . . .
C2 C 0.33912(9) -0.06977(7) 0.75215(9) 0.0173(2) Uani 1 1 d . . .
C3 C 0.36555(10) -0.14507(7) 0.74431(11) 0.0219(2) Uani 1 1 d . . .
H3A H 0.4307 -0.1578 0.7369 0.026 Uiso 1 1 calc R . .
C4 C 0.29662(11) -0.19980(8) 0.74753(12) 0.0253(3) Uani 1 1 d . . .
H4A H 0.3139 -0.2507 0.7423 0.030 Uiso 1 1 calc R . .
C5 C 0.20033(11) -0.18044(7) 0.75856(11) 0.0231(2) Uani 1 1 d . . .
H5A H 0.1521 -0.2181 0.7598 0.028 Uiso 1 1 calc R . .
C6 C 0.17631(9) -0.10653(7) 0.76759(9) 0.0167(2) Uani 1 1 d . . .
C7 C 0.42200(9) 0.12589(7) 0.74422(10) 0.0172(2) Uani 1 1 d . . .
C8 C 0.48467(9) 0.15615(7) 0.82887(10) 0.0204(2) Uani 1 1 d . . .
C9 C 0.54429(10) 0.21722(8) 0.81685(12) 0.0252(3) Uani 1 1 d . . .
H9A H 0.5870 0.2384 0.8730 0.030 Uiso 1 1 calc R . .
C10 C 0.54217(11) 0.24748(8) 0.72428(13) 0.0265(3) Uani 1 1 d . . .
H10A H 0.5840 0.2884 0.7174 0.032 Uiso 1 1 calc R . .
C11 C 0.47881(11) 0.21782(8) 0.64194(11) 0.0236(3) Uani 1 1 d . . .
H11A H 0.4773 0.2391 0.5791 0.028 Uiso 1 1 calc R . .
C12 C 0.41701(10) 0.15704(7) 0.64990(10) 0.0192(2) Uani 1 1 d . . .
C13 C 0.49033(11) 0.12407(8) 0.93092(11) 0.0247(3) Uani 1 1 d . . .
H13A H 0.4398 0.0834 0.9252 0.030 Uiso 1 1 calc R . .
C14 C 0.46524(14) 0.18289(10) 1.00180(13) 0.0343(3) Uani 1 1 d . . .
H14A H 0.3993 0.2040 0.9746 0.051 Uiso 1 1 calc R . .
H14B H 0.5153 0.2226 1.0105 0.051 Uiso 1 1 calc R . .
H14C H 0.4650 0.1597 1.0656 0.051 Uiso 1 1 calc R . .
C15 C 0.59327(13) 0.09005(11) 0.97273(14) 0.0377(4) Uani 1 1 d . . .
H15A H 0.6085 0.0526 0.9268 0.057 Uiso 1 1 calc R . .
H15B H 0.5930 0.0664 1.0362 0.057 Uiso 1 1 calc R . .
H15C H 0.6439 0.1293 0.9818 0.057 Uiso 1 1 calc R . .
C16 C 0.34820(11) 0.12657(8) 0.55799(10) 0.0221(2) Uani 1 1 d . . .
H16A H 0.3074 0.0858 0.5787 0.026 Uiso 1 1 calc R . .
C17 C 0.40794(15) 0.09305(10) 0.48701(13) 0.0361(4) Uani 1 1 d . . .
H17A H 0.4530 0.0546 0.5212 0.054 Uiso 1 1 calc R . .
H17B H 0.4469 0.1323 0.4639 0.054 Uiso 1 1 calc R . .
H17C H 0.3621 0.0708 0.4306 0.054 Uiso 1 1 calc R . .
C18 C 0.27636(12) 0.18642(9) 0.50491(12) 0.0290(3) Uani 1 1 d . . .
H18A H 0.2381 0.2072 0.5506 0.044 Uiso 1 1 calc R . .
H18B H 0.2307 0.1640 0.4486 0.044 Uiso 1 1 calc R . .
H18C H 0.3145 0.2262 0.4818 0.044 Uiso 1 1 calc R . .
C19 C 0.50538(11) -0.01967(8) 0.73289(13) 0.0270(3) Uani 1 1 d . . .
H19A H 0.5381 0.0286 0.7305 0.040 Uiso 1 1 calc R . .
H19B H 0.5033 -0.0465 0.6711 0.040 Uiso 1 1 calc R . .
H19C H 0.5428 -0.0490 0.7880 0.040 Uiso 1 1 calc R . .
C20 C 0.07484(9) -0.08313(7) 0.77804(9) 0.0163(2) Uani 1 1 d . . .
C21 C 0.05244(9) -0.07735(7) 0.87175(9) 0.0177(2) Uani 1 1 d . . .
C22 C -0.04443(10) -0.05937(8) 0.87904(10) 0.0221(2) Uani 1 1 d . . .
H22A H -0.0600 -0.0556 0.9423 0.027 Uiso 1 1 calc R . .
C23 C -0.11926(10) -0.04674(9) 0.79510(11) 0.0253(3) Uani 1 1 d . . .
C24 C -0.09523(10) -0.05346(8) 0.70295(11) 0.0231(3) Uani 1 1 d . . .
H24A H -0.1456 -0.0451 0.6456 0.028 Uiso 1 1 calc R . .
C25 C 0.00062(10) -0.07211(7) 0.69235(10) 0.0190(2) Uani 1 1 d . . .
C26 C 0.13087(10) -0.09258(8) 0.96339(10) 0.0219(2) Uani 1 1 d . . .
H26A H 0.1021 -0.0858 1.0216 0.033 Uiso 1 1 calc R . .
H26B H 0.1866 -0.0580 0.9665 0.033 Uiso 1 1 calc R . .
H26C H 0.1548 -0.1439 0.9617 0.033 Uiso 1 1 calc R . .
C27 C -0.22369(12) -0.02747(13) 0.80417(14) 0.0416(4) Uani 1 1 d . . .
H27A H -0.2267 -0.0252 0.8739 0.062 Uiso 1 1 calc R . .
H27B H -0.2699 -0.0657 0.7711 0.062 Uiso 1 1 calc R . .
H27C H -0.2424 0.0210 0.7733 0.062 Uiso 1 1 calc R . .
C28 C 0.02244(12) -0.08282(8) 0.59163(10) 0.0254(3) Uani 1 1 d . . .
H28A H -0.0378 -0.0726 0.5414 0.038 Uiso 1 1 calc R . .
H28B H 0.0439 -0.1343 0.5848 0.038 Uiso 1 1 calc R . .
H28C H 0.0755 -0.0486 0.5830 0.038 Uiso 1 1 calc R . .
C29 C -0.0237(3) 0.20326(19) 0.8443(3) 0.0806(10) Uani 1 1 d . A 1
H29A H -0.0155 0.2325 0.9050 0.121 Uiso 1 1 calc R A 1
H29B H 0.0318 0.2137 0.8121 0.121 Uiso 1 1 calc R A 1
H29C H -0.0243 0.1501 0.8602 0.121 Uiso 1 1 calc R A 1
C30 C -0.1145(4) 0.2227(4) 0.7803(4) 0.0736(15) Uani 0.60 1 d P A 1
H30A H -0.1130 0.2772 0.7702 0.088 Uiso 0.60 1 calc PR A 1
H30B H -0.1682 0.2130 0.8163 0.088 Uiso 0.60 1 calc PR A 1
C31 C -0.1460(3) 0.1883(3) 0.6817(3) 0.0774(10) Uani 0.90 1 d P A 1
H31A H -0.0919 0.1960 0.6458 0.093 Uiso 0.90 1 calc PR A 1
H31B H -0.1519 0.1340 0.6910 0.093 Uiso 0.90 1 calc PR A 1
C32 C -0.2349(3) 0.2130(3) 0.6212(4) 0.1130(16) Uani 1 1 d . A 1
H32A H -0.2268 0.2664 0.6067 0.136 Uiso 1 1 calc R A 1
H32B H -0.2881 0.2096 0.6592 0.136 Uiso 1 1 calc R A 1
C33 C -0.2720(4) 0.1718(3) 0.5212(4) 0.1166(16) Uani 1 1 d . A 1
H33A H -0.3355 0.1951 0.4879 0.140 Uiso 1 1 calc R A 1
H33B H -0.2231 0.1814 0.4796 0.140 Uiso 1 1 calc R A 1
C34 C -0.2874(3) 0.0949(2) 0.5223(3) 0.0743(11) Uani 0.80 1 d P A 1
H34A H -0.3100 0.0768 0.4547 0.111 Uiso 0.80 1 calc PR A 1
H34B H -0.3382 0.0838 0.5603 0.111 Uiso 0.80 1 calc PR A 1
H34C H -0.2249 0.0700 0.5528 0.111 Uiso 0.80 1 calc PR A 1
C34A C -0.1828(8) 0.2820(6) 0.7019(7) 0.0402(19) Uiso 0.20 1 d P B 2
C29A C -0.1937(12) 0.1405(9) 0.5885(12) 0.048(3) Uiso 0.15 1 d P C 2
C30A C -0.277(2) 0.1216(16) 0.600(2) 0.058(6) Uiso 0.10 1 d P C 2
C33A C -0.1130(8) 0.2310(6) 0.7255(9) 0.0388(19) Uiso 0.20 1 d P B 2
C32A C -0.1089(8) 0.1708(6) 0.7921(8) 0.0399(19) Uiso 0.20 1 d P B 2
C31A C -0.2409(11) 0.1458(8) 0.6307(10) 0.040(3) Uiso 0.15 1 d P C 2

loop_
_atom_site_aniso_label
_atom_site_aniso_U_11
_atom_site_aniso_U_22
_atom_site_aniso_U_33
_atom_site_aniso_U_23
_atom_site_aniso_U_13
_atom_site_aniso_U_12
Ga1 0.01467(7) 0.01233(7) 0.01674(7) -0.00105(4) 0.00291(5) 0.00127(4)
Cl1 0.02097(14) 0.01879(13) 0.02606(15) 0.00147(11) -0.00263(11) 0.00351(10)
Cl2 0.02812(16) 0.02886(16) 0.02199(14) -0.00782(12) 0.00899(12) -0.00145(12)
N1 0.0155(4) 0.0130(4) 0.0208(5) -0.0007(3) 0.0046(4) 0.0003(3)
N2 0.0158(4) 0.0132(4) 0.0174(4) 0.0002(3) 0.0037(4) 0.0008(3)
C1 0.0176(5) 0.0148(5) 0.0238(6) -0.0003(4) 0.0061(4) 0.0013(4)
C2 0.0169(5) 0.0149(5) 0.0206(5) 0.0008(4) 0.0054(4) 0.0023(4)
C3 0.0205(6) 0.0151(5) 0.0320(7) 0.0014(5) 0.0098(5) 0.0040(4)
C4 0.0263(6) 0.0138(5) 0.0385(7) 0.0019(5) 0.0128(6) 0.0030(5)
C5 0.0237(6) 0.0139(5) 0.0338(7) 0.0017(5) 0.0113(5) -0.0001(4)
C6 0.0177(5) 0.0146(5) 0.0182(5) 0.0013(4) 0.0049(4) -0.0001(4)
C7 0.0153(5) 0.0132(5) 0.0234(5) -0.0011(4) 0.0048(4) 0.0006(4)
C8 0.0150(5) 0.0181(5) 0.0267(6) -0.0011(4) 0.0012(4) 0.0007(4)
C9 0.0174(5) 0.0198(6) 0.0365(7) -0.0032(5) 0.0014(5) -0.0024(5)
C10 0.0197(6) 0.0177(6) 0.0433(8) 0.0000(5) 0.0096(5) -0.0022(5)
C11 0.0230(6) 0.0176(5) 0.0326(7) 0.0019(5) 0.0114(5) -0.0001(5)
C12 0.0200(5) 0.0149(5) 0.0241(6) -0.0004(4) 0.0077(4) 0.0011(4)
C13 0.0214(6) 0.0251(6) 0.0239(6) -0.0009(5) -0.0031(5) 0.0003(5)
C14 0.0354(8) 0.0359(8) 0.0295(7) -0.0064(6) 0.0024(6) 0.0028(7)
C15 0.0316(8) 0.0419(9) 0.0339(8) 0.0015(7) -0.0061(6) 0.0113(7)
C16 0.0289(6) 0.0182(5) 0.0201(5) -0.0008(4) 0.0074(5) -0.0007(5)
C17 0.0455(10) 0.0343(8) 0.0316(8) -0.0092(6) 0.0153(7) 0.0036(7)
C18 0.0345(7) 0.0237(6) 0.0269(7) 0.0020(5) 0.0020(6) 0.0015(6)
C19 0.0214(6) 0.0194(6) 0.0432(8) -0.0008(5) 0.0136(6) 0.0021(5)
C20 0.0158(5) 0.0137(5) 0.0190(5) 0.0001(4) 0.0029(4) -0.0004(4)
C21 0.0161(5) 0.0178(5) 0.0189(5) -0.0011(4) 0.0029(4) 0.0000(4)
C22 0.0165(5) 0.0274(6) 0.0225(6) -0.0051(5) 0.0044(4) 0.0009(5)
C23 0.0159(5) 0.0299(7) 0.0288(7) -0.0067(5) 0.0015(5) 0.0040(5)
C24 0.0194(6) 0.0229(6) 0.0239(6) -0.0024(5) -0.0025(5) 0.0027(4)
C25 0.0215(6) 0.0152(5) 0.0190(5) -0.0005(4) 0.0013(4) 0.0002(4)
C26 0.0192(5) 0.0266(6) 0.0190(5) 0.0018(5) 0.0018(4) 0.0008(5)
C27 0.0173(6) 0.0648(13) 0.0404(9) -0.0126(9) 0.0013(6) 0.0115(7)
C28 0.0319(7) 0.0247(6) 0.0186(6) -0.0006(5) 0.0027(5) -0.0004(5)
C29 0.090(2) 0.0665(18) 0.105(3) 0.0153(17) 0.065(2) 0.0047(16)
C30 0.063(3) 0.100(4) 0.058(3) -0.034(3) 0.016(2) -0.003(3)
C31 0.073(2) 0.098(3) 0.0624(19) 0.0113(19) 0.0172(17) 0.015(2)
C32 0.083(3) 0.154(5) 0.118(3) -0.040(3) 0.056(3) -0.022(3)
C33 0.098(3) 0.150(5) 0.097(3) -0.005(3) 0.007(2) 0.029(3)
C34 0.092(3) 0.064(2) 0.058(2) 0.0082(16) -0.0045(19) -0.020(2)

loop_
_atom_type_symbol
_atom_type_description
_atom_type_scat_dispersion_real
_atom_type_scat_dispersion_imag
_atom_type_scat_source
C C 0.0033 0.0016 'International Tables Vol C Tables 4.2.6.8 and 6.1.1.4'
H H 0.0000 0.0000 'International Tables Vol C Tables 4.2.6.8 and 6.1.1.4'
N N 0.0061 0.0033 'International Tables Vol C Tables 4.2.6.8 and 6.1.1.4'
Cl Cl 0.1484 0.1585 'International Tables Vol C Tables 4.2.6.8 and 6.1.1.4'
Ga Ga 0.2307 1.6083 'International Tables Vol C Tables 4.2.6.8 and 6.1.1.4'

loop_
_geom_angle_atom_site_label_1
_geom_angle_atom_site_label_2
_geom_angle_atom_site_label_3
_geom_angle
N1 Ga1 N2 85.89(4)
N1 Ga1 Cl1 115.11(4)
N2 Ga1 Cl1 115.15(3)
N1 Ga1 Cl2 114.04(4)
N2 Ga1 Cl2 115.41(3)
Cl1 Ga1 Cl2 109.677(16)
C1 N1 C7 119.27(11)
C1 N1 Ga1 112.38(8)
C7 N1 Ga1 128.35(8)
C6 N2 C2 120.76(10)
C6 N2 Ga1 129.20(9)
C2 N2 Ga1 110.03(8)
N1 C1 C2 115.55(11)
N1 C1 C19 123.42(12)
C2 C1 C19 121.02(11)
N2 C2 C3 119.62(11)
N2 C2 C1 116.03(11)
C3 C2 C1 124.34(12)
C4 C3 C2 119.56(12)
C4 C3 H3A 120.2
C2 C3 H3A 120.2
C3 C4 C5 119.86(13)
C3 C4 H4A 120.1
C5 C4 H4A 120.1
C6 C5 C4 119.74(13)
C6 C5 H5A 120.1
C4 C5 H5A 120.1
N2 C6 C5 120.43(12)
N2 C6 C20 117.81(11)
C5 C6 C20 121.74(11)
C8 C7 C12 121.45(12)
C8 C7 N1 119.42(12)
C12 C7 N1 119.11(11)
C9 C8 C7 118.10(13)
C9 C8 C13 119.60(12)
C7 C8 C13 122.30(12)
C10 C9 C8 121.24(13)
C10 C9 H9A 119.4
C8 C9 H9A 119.4
C11 C10 C9 119.91(13)
C11 C10 H10A 120.0
C9 C10 H10A 120.0
C10 C11 C12 121.19(14)
C10 C11 H11A 119.4
C12 C11 H11A 119.4
C11 C12 C7 118.08(12)
C11 C12 C16 119.52(12)
C7 C12 C16 122.39(11)
C8 C13 C14 111.44(13)
C8 C13 C15 111.38(13)
C14 C13 C15 110.22(13)
C8 C13 H13A 107.9
C14 C13 H13A 107.9
C15 C13 H13A 107.9
C13 C14 H14A 109.5
C13 C14 H14B 109.5
H14A C14 H14B 109.5
C13 C14 H14C 109.5
H14A C14 H14C 109.5
H14B C14 H14C 109.5
C13 C15 H15A 109.5
C13 C15 H15B 109.5
H15A C15 H15B 109.5
C13 C15 H15C 109.5
H15A C15 H15C 109.5
H15B C15 H15C 109.5
C12 C16 C17 111.07(13)
C12 C16 C18 111.88(11)
C17 C16 C18 110.02(13)
C12 C16 H16A 107.9
C17 C16 H16A 107.9
C18 C16 H16A 107.9
C16 C17 H17A 109.5
C16 C17 H17B 109.5
H17A C17 H17B 109.5
C16 C17 H17C 109.5
H17A C17 H17C 109.5
H17B C17 H17C 109.5
C16 C18 H18A 109.5
C16 C18 H18B 109.5
H18A C18 H18B 109.5
C16 C18 H18C 109.5
H18A C18 H18C 109.5
H18B C18 H18C 109.5
C1 C19 H19A 109.5
C1 C19 H19B 109.5
H19A C19 H19B 109.5
C1 C19 H19C 109.5
H19A C19 H19C 109.5
H19B C19 H19C 109.5
C21 C20 C25 120.81(11)
C21 C20 C6 120.30(11)
C25 C20 C6 118.74(11)
C22 C21 C20 119.04(12)
C22 C21 C26 120.15(12)
C20 C21 C26 120.78(11)
C21 C22 C23 121.35(13)
C21 C22 H22A 119.3
C23 C22 H22A 119.3
C24 C23 C22 118.44(13)
C24 C23 C27 120.82(14)
C22 C23 C27 120.73(14)
C23 C24 C25 122.04(12)
C23 C24 H24A 119.0
C25 C24 H24A 119.0
C24 C25 C20 118.30(12)
C24 C25 C28 120.50(12)
C20 C25 C28 121.16(12)
C21 C26 H26A 109.5
C21 C26 H26B 109.5
H26A C26 H26B 109.5
C21 C26 H26C 109.5
H26A C26 H26C 109.5
H26B C26 H26C 109.5
C23 C27 H27A 109.5
C23 C27 H27B 109.5
H27A C27 H27B 109.5
C23 C27 H27C 109.5
H27A C27 H27C 109.5
H27B C27 H27C 109.5
C25 C28 H28A 109.5
C25 C28 H28B 109.5
H28A C28 H28B 109.5
C25 C28 H28C 109.5
H28A C28 H28C 109.5
H28B C28 H28C 109.5
C30 C29 H29A 109.5
C30 C29 H29B 109.5
H29A C29 H29B 109.5
C30 C29 H29C 109.5
H29A C29 H29C 109.5
H29B C29 H29C 109.5
C29 C30 C31 121.6(4)
C29 C30 H30A 106.9
C31 C30 H30A 106.9
C29 C30 H30B 106.9
C31 C30 H30B 106.9
H30A C30 H30B 106.7
C32 C31 C30 118.1(4)
C32 C31 H31A 107.8
C30 C31 H31A 107.8
C32 C31 H31B 107.8
C30 C31 H31B 107.8
H31A C31 H31B 107.1
C31 C32 C33 117.6(4)
C31 C32 H32A 107.9
C33 C32 H32A 107.9
C31 C32 H32B 107.9
C33 C32 H32B 107.9
H32A C32 H32B 107.2
C34 C33 C32 118.7(5)
C34 C33 H33A 107.6
C32 C33 H33A 107.6
C34 C33 H33B 107.6
C32 C33 H33B 107.6
H33A C33 H33B 107.1
C33 C34 H34A 109.5
C33 C34 H34B 109.5
H34A C34 H34B 109.5
C33 C34 H34C 109.5
H34A C34 H34C 109.5
H34B C34 H34C 109.5
C31A C29A C30A 35.7(15)
C31A C30A C29A 51(2)
C34A C33A C32A 128.3(11)
C30A C31A C29A 93(3)

loop_
_geom_bond_atom_site_label_1
_geom_bond_atom_site_label_2
_geom_bond_distance
Ga1 N1 1.9067(11)
Ga1 N2 1.9533(10)
Ga1 Cl1 2.1583(3)
Ga1 Cl2 2.1626(4)
N1 C1 1.3640(16)
N1 C7 1.4360(16)
N2 C6 1.3641(16)
N2 C2 1.3795(16)
C1 C2 1.4362(18)
C1 C19 1.4606(18)
C2 C3 1.4103(17)
C3 C4 1.3720(19)
C3 H3A 0.9500
C4 C5 1.407(2)
C4 H4A 0.9500
C5 C6 1.3796(17)
C5 H5A 0.9500
C6 C20 1.4923(17)
C7 C8 1.4107(18)
C7 C12 1.4134(18)
C8 C9 1.3998(19)
C8 C13 1.517(2)
C9 C10 1.391(2)
C9 H9A 0.9500
C10 C11 1.388(2)
C10 H10A 0.9500
C11 C12 1.4015(18)
C11 H11A 0.9500
C12 C16 1.5203(19)
C13 C14 1.533(2)
C13 C15 1.537(2)
C13 H13A 1.0000
C14 H14A 0.9800
C14 H14B 0.9800
C14 H14C 0.9800
C15 H15A 0.9800
C15 H15B 0.9800
C15 H15C 0.9800
C16 C17 1.534(2)
C16 C18 1.537(2)
C16 H16A 1.0000
C17 H17A 0.9800
C17 H17B 0.9800
C17 H17C 0.9800
C18 H18A 0.9800
C18 H18B 0.9800
C18 H18C 0.9800
C19 H19A 0.9800
C19 H19B 0.9800
C19 H19C 0.9800
C20 C21 1.4044(17)
C20 C25 1.4074(17)
C21 C22 1.3938(18)
C21 C26 1.5081(18)
C22 C23 1.400(2)
C22 H22A 0.9500
C23 C24 1.394(2)
C23 C27 1.507(2)
C24 C25 1.3965(19)
C24 H24A 0.9500
C25 C28 1.505(2)
C26 H26A 0.9800
C26 H26B 0.9800
C26 H26C 0.9800
C27 H27A 0.9800
C27 H27B 0.9800
C27 H27C 0.9800
C28 H28A 0.9800
C28 H28B 0.9800
C28 H28C 0.9800
C29 C30 1.414(7)
C29 H29A 0.9800
C29 H29B 0.9800
C29 H29C 0.9800
C30 C31 1.481(6)
C30 H30A 0.9900
C30 H30B 0.9900
C31 C32 1.400(6)
C31 H31A 0.9900
C31 H31B 0.9900
C32 C33 1.561(6)
C32 H32A 0.9900
C32 H32B 0.9900
C33 C34 1.398(6)
C33 H33A 0.9900
C33 H33B 0.9900
C34 H34A 0.9800
C34 H34B 0.9800
C34 H34C 0.9800
C34A C33A 1.317(14)
C29A C31A 0.97(2)
C29A C30A 1.24(3)
C30A C31A 0.72(3)
C33A C32A 1.417(15)

loop_
_geom_torsion_atom_site_label_1
_geom_torsion_atom_site_label_2
_geom_torsion_atom_site_label_3
_geom_torsion_atom_site_label_4
_geom_torsion
N2 Ga1 N1 C1 -3.11(9)
Cl1 Ga1 N1 C1 -119.02(9)
Cl2 Ga1 N1 C1 112.94(9)
N2 Ga1 N1 C7 177.13(11)
Cl1 Ga1 N1 C7 61.21(11)
Cl2 Ga1 N1 C7 -66.83(11)
N1 Ga1 N2 C6 -176.61(11)
Cl1 Ga1 N2 C6 -60.74(11)
Cl2 Ga1 N2 C6 68.68(11)
N1 Ga1 N2 C2 2.72(9)
Cl1 Ga1 N2 C2 118.59(8)
Cl2 Ga1 N2 C2 -111.99(8)
C7 N1 C1 C2 -177.35(11)
Ga1 N1 C1 C2 2.86(15)
C7 N1 C1 C19 2.0(2)
Ga1 N1 C1 C19 -177.80(11)
C6 N2 C2 C3 -1.67(18)
Ga1 N2 C2 C3 178.93(10)
C6 N2 C2 C1 177.52(11)
Ga1 N2 C2 C1 -1.88(14)
N1 C1 C2 N2 -0.60(17)
C19 C1 C2 N2 -179.96(13)
N1 C1 C2 C3 178.55(13)
C19 C1 C2 C3 -0.8(2)
N2 C2 C3 C4 1.3(2)
C1 C2 C3 C4 -177.82(14)
C2 C3 C4 C5 0.0(2)
C3 C4 C5 C6 -1.0(2)
C2 N2 C6 C5 0.71(19)
Ga1 N2 C6 C5 179.98(10)
C2 N2 C6 C20 -177.86(11)
Ga1 N2 C6 C20 1.41(17)
C4 C5 C6 N2 0.6(2)
C4 C5 C6 C20 179.14(13)
C1 N1 C7 C8 -88.79(15)
Ga1 N1 C7 C8 90.97(14)
C1 N1 C7 C12 89.61(15)
Ga1 N1 C7 C12 -90.64(14)
C12 C7 C8 C9 -1.61(19)
N1 C7 C8 C9 176.75(12)
C12 C7 C8 C13 179.33(12)
N1 C7 C8 C13 -2.31(19)
C7 C8 C9 C10 0.0(2)
C13 C8 C9 C10 179.09(13)
C8 C9 C10 C11 1.1(2)
C9 C10 C11 C12 -0.6(2)
C10 C11 C12 C7 -0.9(2)
C10 C11 C12 C16 179.59(13)
C8 C7 C12 C11 2.06(19)
N1 C7 C12 C11 -176.30(11)
C8 C7 C12 C16 -178.48(12)
N1 C7 C12 C16 3.15(18)
C9 C8 C13 C14 58.22(17)
C7 C8 C13 C14 -122.73(14)
C9 C8 C13 C15 -65.31(18)
C7 C8 C13 C15 113.74(15)
C11 C12 C16 C17 65.37(17)
C7 C12 C16 C17 -114.08(15)
C11 C12 C16 C18 -58.00(17)
C7 C12 C16 C18 122.56(14)
N2 C6 C20 C21 -91.94(15)
C5 C6 C20 C21 89.51(16)
N2 C6 C20 C25 92.42(14)
C5 C6 C20 C25 -86.13(16)
C25 C20 C21 C22 -0.94(19)
C6 C20 C21 C22 -176.49(12)
C25 C20 C21 C26 177.21(12)
C6 C20 C21 C26 1.66(18)
C20 C21 C22 C23 -0.3(2)
C26 C21 C22 C23 -178.44(13)
C21 C22 C23 C24 0.8(2)
C21 C22 C23 C27 179.90(16)
C22 C23 C24 C25 -0.1(2)
C27 C23 C24 C25 -179.23(16)
C23 C24 C25 C20 -1.0(2)
C23 C24 C25 C28 176.75(14)
C21 C20 C25 C24 1.57(19)
C6 C20 C25 C24 177.19(12)
C21 C20 C25 C28 -176.19(12)
C6 C20 C25 C28 -0.57(18)
C29 C30 C31 C32 -177.3(5)
C30 C31 C32 C33 -174.9(5)
C31 C32 C33 C34 56.7(6)
